data_4125532
loop_
_publ_author_name
'Kamikawa, Ken'
'Tseng, Ya-Yi'
'Jian, Jia-Hong'
'Takahashi, Tamotsu'
'Ogasawara, Masamichi'

_publ_section_title
;
 Planar-Chiral Phosphine-Olefin Ligands Exploiting a
 (Cyclopentadienyl)manganese(I) Scaffold To Achieve High Robustness and
 High Enantioselectivity.
;
_journal_issue 4
_journal_name_full 'Journal of the American Chemical Society'
_journal_page_first 1545
_journal_page_last 1553
_journal_paper_doi 10.1021/jacs.6b11243
_journal_volume 139
_journal_year 2017
_chemical_absolute_configuration 'CHOOSE rm ad rmad syn or unk'
_chemical_formula_moiety 'C40 H38 Cr O2 P2'
_chemical_formula_sum 'C40 H38 Cr O2 P2'
_chemical_formula_weight 664.68
_space_group_crystal_system orthorhombic
_space_group_IT_number 19
_space_group_name_Hall 'P 2ac 2ab'
_space_group_name_H-M_alt 'P 21 21 21'
_symmetry_space_group_name_Hall 'P 2ac 2ab'
_symmetry_space_group_name_H-M 'P 21 21 21'
_atom_sites_solution_hydrogens geom
_atom_sites_solution_primary direct
_atom_sites_solution_secondary difmap
_cell_angle_alpha 90.0000
_cell_angle_beta 90.0000
_cell_angle_gamma 90.0000
_cell_formula_units_Z 4
_cell_length_a 8.1890(5)
_cell_length_b 18.7027(11)
_cell_length_c 23.1570(11)
_cell_measurement_reflns_used 27621
_cell_measurement_temperature 296
_cell_measurement_theta_max 27.43
_cell_measurement_theta_min 3.04
_cell_volume 3546.6(3)
_computing_cell_refinement 'RAPID AUTO'
_computing_data_collection 'RAPID AUTO (Rigaku, ????)'
_computing_data_reduction 'RAPID AUTO'
_computing_molecular_graphics 'CrystalStructure 4.1.1'
_computing_publication_material 'CrystalStructure 4.1.1 (Rigaku, 2015)'
_computing_structure_refinement 'SHELXL97 (Sheldrick, 2008)'
_computing_structure_solution 'SIR92 (Altomare, et al., 1994)'
_diffrn_ambient_temperature 296
_diffrn_detector_area_resol_mean 10.000
_diffrn_measured_fraction_theta_full 0.995
_diffrn_measured_fraction_theta_max 0.992
_diffrn_measurement_device_type 'Rigaku R-AXIS RAPID'
_diffrn_measurement_method \w
_diffrn_radiation_type 'Mo K\a'
_diffrn_radiation_wavelength 0.71075
_diffrn_reflns_av_R_equivalents 0.0399
_diffrn_reflns_Laue_measured_fraction_full 0.995
_diffrn_reflns_Laue_measured_fraction_max 0.992
_diffrn_reflns_limit_h_max 10
_diffrn_reflns_limit_h_min -10
_diffrn_reflns_limit_k_max 23
_diffrn_reflns_limit_k_min -24
_diffrn_reflns_limit_l_max 26
_diffrn_reflns_limit_l_min -29
_diffrn_reflns_number 33290
_diffrn_reflns_point_group_measured_fraction_full 0.994
_diffrn_reflns_point_group_measured_fraction_max 0.990
_diffrn_reflns_theta_full 25.242
_diffrn_reflns_theta_max 27.432
_diffrn_reflns_theta_min 3.047
_diffrn_standards_number 0
_exptl_absorpt_coefficient_mu 0.445
_exptl_absorpt_correction_T_max 0.837
_exptl_absorpt_correction_T_min 0.450
_exptl_absorpt_correction_type multi-scan
_exptl_absorpt_process_details 'ABSCOR (Rigaku, 1995)'
_exptl_crystal_colour orange
_exptl_crystal_density_diffrn 1.245
_exptl_crystal_density_method 'not measured'
_exptl_crystal_description block
_exptl_crystal_F_000 1392.00
_exptl_crystal_size_max 0.600
_exptl_crystal_size_mid 0.500
_exptl_crystal_size_min 0.400
_refine_diff_density_max 0.35
_refine_diff_density_min -0.34
_refine_ls_abs_structure_details 'Flack, H. D. (1983), Acta Cryst. A39, 876-881.  3508 Friedel Pairs'
_refine_ls_abs_structure_Flack 0.04(2)
_refine_ls_extinction_method none
_refine_ls_goodness_of_fit_ref 1.026
_refine_ls_hydrogen_treatment constr
_refine_ls_number_parameters 406
_refine_ls_number_reflns 8013
_refine_ls_number_restraints 0
_refine_ls_R_factor_all 0.0539
_refine_ls_R_factor_gt 0.0401
_refine_ls_shift/su_max 0.001
_refine_ls_structure_factor_coef Fsqd
_refine_ls_weighting_details 'w = 1/[\s^2^(Fo^2^)+(0.0592P)^2^+0.3517P] where P=(Fo^2^+2Fc^2^)/3'
_refine_ls_weighting_scheme calc
_refine_ls_wR_factor_gt 0.0961
_refine_ls_wR_factor_ref 0.1024
_reflns_Friedel_coverage 0.779
_reflns_Friedel_fraction_full 0.993
_reflns_Friedel_fraction_max 0.988
_reflns_number_gt 6683
_reflns_number_total 8013
_reflns_threshold_expression F^2^>2.0\s(F^2^)
_cod_data_source_file ja6b11243_si_002.cif
_cod_data_source_block exp11
_cod_depositor_comments 'Adding full bibliography for 4125531--4125532.cif.'
_cod_database_code 4125532

loop_
_space_group_symop_id
_space_group_symop_operation_xyz
1 +X,+Y,+Z
2 1/2-X,-Y,1/2+Z
3 1/2+X,1/2-Y,-Z
4 -X,1/2+Y,1/2-Z

loop_
_atom_site_label
_atom_site_type_symbol
_atom_site_fract_x
_atom_site_fract_y
_atom_site_fract_z
_atom_site_U_iso_or_equiv
_atom_site_adp_type
_atom_site_occupancy
_atom_site_site_symmetry_order
_atom_site_calc_flag
_atom_site_refinement_flags_posn
_atom_site_refinement_flags_adp
Cr1 Cr -0.18662(6) 0.56621(3) 0.78183(2) 0.04101(15) Uani 1 1 d . .
P1 P 0.19140(11) 0.51103(5) 0.85959(3) 0.03822(19) Uani 1 1 d . .
P2 P -0.03683(10) 0.56318(5) 0.69874(3) 0.03598(19) Uani 1 1 d . .
O1 O -0.0845(7) 0.71787(19) 0.80195(18) 0.1030(14) Uani 1 1 d . .
O2 O -0.4613(4) 0.6357(3) 0.71859(18) 0.1194(17) Uani 1 1 d . .
C1 C 0.0385(5) 0.41759(18) 0.76379(14) 0.0456(8) Uani 1 1 d . .
H1 H 0.0395 0.3687 0.7711 0.055 Uiso 1 1 calc R U
C2 C 0.1428(4) 0.44059(19) 0.72416(15) 0.0458(8) Uani 1 1 d . .
C3 C 0.1615(4) 0.51795(18) 0.70744(14) 0.0409(7) Uani 1 1 d . .
H3A H 0.2217 0.5209 0.6714 0.049 Uiso 1 1 calc R U
H3B H 0.2244 0.5425 0.7369 0.049 Uiso 1 1 calc R U
C4 C 0.2573(7) 0.3911(3) 0.6933(2) 0.0818(16) Uani 1 1 d . .
H4A H 0.3224 0.4178 0.6665 0.098 Uiso 1 1 calc R U
H4B H 0.3273 0.3681 0.7209 0.098 Uiso 1 1 calc R U
H4C H 0.1956 0.3556 0.6728 0.098 Uiso 1 1 calc R U
C5 C -0.0797(4) 0.46046(19) 0.79792(14) 0.0423(8) Uani 1 1 d . .
C6 C -0.2472(5) 0.4511(2) 0.78746(16) 0.0525(9) Uani 1 1 d . .
H6 H -0.2809 0.4261 0.7522 0.063 Uiso 1 1 calc R U
C7 C -0.3631(5) 0.4903(3) 0.81756(17) 0.0597(11) Uani 1 1 d . .
H7 H -0.4760 0.4912 0.8036 0.072 Uiso 1 1 calc R U
C8 C -0.3158(5) 0.5380(3) 0.86136(16) 0.0599(11) Uani 1 1 d . .
H8 H -0.3960 0.5712 0.8777 0.072 Uiso 1 1 calc R U
C9 C -0.1479(4) 0.5478(2) 0.87315(14) 0.0497(9) Uani 1 1 d . .
H9 H -0.1139 0.5878 0.8977 0.060 Uiso 1 1 calc R U
C10 C -0.0264(4) 0.50758(19) 0.84294(12) 0.0380(7) Uani 1 1 d . .
C11 C -0.1190(5) 0.51712(19) 0.63456(14) 0.0472(9) Uani 1 1 d . .
C12 C -0.2760(6) 0.4894(3) 0.63485(18) 0.0658(12) Uani 1 1 d . .
H12 H -0.3414 0.4946 0.6674 0.079 Uiso 1 1 calc R U
C13 C -0.3359(8) 0.4539(3) 0.5864(2) 0.0850(17) Uani 1 1 d . .
H13 H -0.4411 0.4352 0.5872 0.102 Uiso 1 1 calc R U
C14 C -0.2456(9) 0.4461(3) 0.5388(2) 0.0887(19) Uani 1 1 d . .
H14 H -0.2875 0.4223 0.5068 0.106 Uiso 1 1 calc R U
C15 C -0.0899(9) 0.4738(3) 0.53753(19) 0.0861(17) Uani 1 1 d . .
H15 H -0.0260 0.4685 0.5046 0.103 Uiso 1 1 calc R U
C16 C -0.0285(7) 0.5094(3) 0.58518(16) 0.0674(12) Uani 1 1 d . .
H16 H 0.0763 0.5285 0.5837 0.081 Uiso 1 1 calc R U
C17 C 0.0193(4) 0.65021(18) 0.66843(12) 0.0368(7) Uani 1 1 d . .
C18 C -0.0999(5) 0.69053(19) 0.64083(15) 0.0457(8) Uani 1 1 d . .
H18 H -0.2033 0.6713 0.6351 0.055 Uiso 1 1 calc R U
C19 C -0.0656(6) 0.7593(2) 0.62181(16) 0.0538(10) Uani 1 1 d . .
H19 H -0.1460 0.7857 0.6031 0.065 Uiso 1 1 calc R U
C20 C 0.0867(6) 0.78854(19) 0.63047(16) 0.0535(10) Uani 1 1 d . .
H20 H 0.1091 0.8348 0.6180 0.064 Uiso 1 1 calc R U
C21 C 0.2055(6) 0.7491(2) 0.65764(16) 0.0534(9) Uani 1 1 d . .
H21 H 0.3088 0.7684 0.6633 0.064 Uiso 1 1 calc R U
C22 C 0.1710(5) 0.68029(19) 0.67659(15) 0.0457(8) Uani 1 1 d . .
H22 H 0.2520 0.6540 0.6951 0.055 Uiso 1 1 calc R U
C23 C 0.2076(4) 0.44885(16) 0.92092(13) 0.0356(7) Uani 1 1 d . .
C24 C 0.3595(4) 0.41650(18) 0.92701(14) 0.0397(7) Uani 1 1 d . .
H24 H 0.4413 0.4266 0.9004 0.048 Uiso 1 1 calc R U
C25 C 0.3919(4) 0.36946(18) 0.97196(14) 0.0409(7) Uani 1 1 d . .
C26 C 0.2693(4) 0.35421(18) 1.01034(14) 0.0410(8) Uani 1 1 d . .
H26 H 0.2898 0.3225 1.0404 0.049 Uiso 1 1 calc R U
C27 C 0.1148(4) 0.38486(19) 1.00550(14) 0.0412(8) Uani 1 1 d . .
C28 C 0.0858(4) 0.43248(18) 0.96069(13) 0.0387(7) Uani 1 1 d . .
H28 H -0.0164 0.4537 0.9572 0.046 Uiso 1 1 calc R U
C29 C 0.5610(5) 0.3375(3) 0.9780(2) 0.0641(11) Uani 1 1 d . .
H29A H 0.6293 0.3545 0.9472 0.077 Uiso 1 1 calc R U
H29B H 0.6072 0.3515 1.0144 0.077 Uiso 1 1 calc R U
H29C H 0.5538 0.2863 0.9762 0.077 Uiso 1 1 calc R U
C30 C -0.0181(6) 0.3656(3) 1.04808(18) 0.0657(12) Uani 1 1 d . .
H30A H 0.0240 0.3322 1.0758 0.079 Uiso 1 1 calc R U
H30B H -0.0544 0.4080 1.0676 0.079 Uiso 1 1 calc R U
H30C H -0.1082 0.3444 1.0279 0.079 Uiso 1 1 calc R U
C31 C 0.2163(5) 0.5986(2) 0.89347(15) 0.0477(9) Uani 1 1 d . .
C32 C 0.2562(7) 0.6535(2) 0.8554(2) 0.0762(15) Uani 1 1 d . .
H32 H 0.2669 0.6434 0.8162 0.091 Uiso 1 1 calc R U
C33 C 0.2803(10) 0.7226(3) 0.8745(2) 0.098(2) Uani 1 1 d . .
C34 C 0.2702(10) 0.7355(3) 0.9335(2) 0.103(2) Uani 1 1 d . .
H34 H 0.2865 0.7818 0.9470 0.124 Uiso 1 1 calc R U
C35 C 0.2369(8) 0.6820(3) 0.9727(2) 0.0838(16) Uani 1 1 d . .
C36 C 0.2095(6) 0.6136(2) 0.95205(17) 0.0586(10) Uani 1 1 d . .
H36 H 0.1860 0.5770 0.9780 0.070 Uiso 1 1 calc R U
C37 C 0.3154(16) 0.7824(3) 0.8317(3) 0.182(5) Uani 1 1 d . .
H37A H 0.3288 0.8266 0.8522 0.218 Uiso 1 1 calc R U
H37B H 0.4137 0.7717 0.8108 0.218 Uiso 1 1 calc R U
H37C H 0.2260 0.7866 0.8051 0.218 Uiso 1 1 calc R U
C38 C 0.2337(12) 0.6968(4) 1.0377(2) 0.137(3) Uani 1 1 d . .
H38A H 0.2086 0.6534 1.0580 0.164 Uiso 1 1 calc R U
H38B H 0.3386 0.7141 1.0498 0.164 Uiso 1 1 calc R U
H38C H 0.1519 0.7321 1.0460 0.164 Uiso 1 1 calc R U
C39 C -0.1173(6) 0.6587(2) 0.79390(17) 0.0623(11) Uani 1 1 d . .
C40 C -0.3551(5) 0.6080(3) 0.74272(19) 0.0700(14) Uani 1 1 d . .

loop_
_atom_site_aniso_label
_atom_site_aniso_U_11
_atom_site_aniso_U_22
_atom_site_aniso_U_33
_atom_site_aniso_U_23
_atom_site_aniso_U_13
_atom_site_aniso_U_12
Cr1 0.0286(3) 0.0586(3) 0.0358(3) 0.0143(2) 0.0028(2) 0.0060(3)
P1 0.0322(4) 0.0477(5) 0.0348(4) 0.0120(3) 0.0002(3) 0.0004(4)
P2 0.0335(4) 0.0421(4) 0.0324(4) 0.0099(3) -0.0002(3) -0.0024(4)
O1 0.150(4) 0.055(2) 0.105(3) -0.0062(19) 0.002(3) 0.008(2)
O2 0.052(2) 0.189(5) 0.118(3) 0.071(3) -0.003(2) 0.044(3)
C1 0.057(2) 0.0350(18) 0.0449(18) 0.0076(13) -0.0011(16) -0.0021(16)
C2 0.052(2) 0.0399(17) 0.0456(18) 0.0034(16) 0.0007(14) 0.0049(16)
C3 0.0369(18) 0.0485(18) 0.0373(17) 0.0096(13) 0.0051(13) 0.0038(15)
C4 0.101(4) 0.057(3) 0.088(3) -0.001(2) 0.030(3) 0.014(3)
C5 0.044(2) 0.0465(19) 0.0365(17) 0.0164(14) -0.0037(14) -0.0109(15)
C6 0.0451(19) 0.069(2) 0.0431(19) 0.0198(17) -0.0028(15) -0.0152(18)
C7 0.034(2) 0.099(3) 0.046(2) 0.025(2) -0.0022(15) -0.013(2)
C8 0.0379(19) 0.093(3) 0.048(2) 0.028(2) 0.0174(18) 0.012(2)
C9 0.042(2) 0.072(3) 0.0342(16) 0.0119(16) 0.0047(13) 0.0069(17)
C10 0.0324(16) 0.0509(19) 0.0307(15) 0.0142(13) 0.0015(12) 0.0013(15)
C11 0.061(2) 0.0439(19) 0.0367(18) 0.0137(15) -0.0072(15) -0.0093(17)
C12 0.068(3) 0.077(3) 0.052(2) 0.018(2) -0.0155(19) -0.024(2)
C13 0.111(5) 0.076(3) 0.067(3) 0.015(2) -0.037(3) -0.038(3)
C14 0.148(6) 0.067(3) 0.051(3) 0.007(2) -0.039(3) -0.029(3)
C15 0.134(5) 0.083(3) 0.042(2) -0.001(2) -0.006(3) -0.014(4)
C16 0.086(3) 0.071(3) 0.045(2) 0.0014(19) 0.002(2) -0.018(3)
C17 0.0364(18) 0.0445(18) 0.0295(15) 0.0028(13) 0.0008(12) 0.0003(14)
C18 0.044(2) 0.048(2) 0.0452(19) 0.0079(15) -0.0045(15) 0.0029(16)
C19 0.066(3) 0.049(2) 0.046(2) 0.0087(16) -0.0025(18) 0.015(2)
C20 0.080(3) 0.0344(18) 0.046(2) 0.0036(16) 0.0097(18) -0.0006(18)
C21 0.056(3) 0.051(2) 0.053(2) 0.0046(16) 0.0031(18) -0.0124(19)
C22 0.043(2) 0.0474(19) 0.0472(18) 0.0075(14) -0.0023(15) -0.0053(17)
C23 0.0353(17) 0.0371(17) 0.0345(15) 0.0044(12) -0.0018(12) -0.0025(13)
C24 0.0360(18) 0.0425(18) 0.0406(17) 0.0044(14) -0.0003(13) -0.0013(14)
C25 0.0397(19) 0.0423(18) 0.0407(18) 0.0005(14) -0.0063(14) 0.0027(15)
C26 0.047(2) 0.0424(18) 0.0336(16) 0.0095(13) -0.0043(13) 0.0010(15)
C27 0.044(2) 0.0445(19) 0.0349(17) 0.0078(14) 0.0036(14) -0.0020(15)
C28 0.0346(17) 0.0407(17) 0.0408(16) 0.0028(14) -0.0006(12) 0.0055(15)
C29 0.046(2) 0.077(3) 0.069(3) 0.019(2) -0.0025(19) 0.014(2)
C30 0.059(3) 0.079(3) 0.059(2) 0.026(2) 0.022(2) 0.008(2)
C31 0.047(2) 0.049(2) 0.047(2) 0.0128(15) -0.0048(15) -0.0049(17)
C32 0.112(4) 0.061(3) 0.055(2) 0.014(2) -0.012(2) -0.030(3)
C33 0.167(7) 0.053(3) 0.075(3) 0.015(2) -0.016(4) -0.042(3)
C34 0.172(7) 0.054(3) 0.083(4) -0.001(3) -0.015(4) -0.031(4)
C35 0.124(5) 0.067(3) 0.060(3) -0.006(2) -0.003(3) -0.016(3)
C36 0.074(3) 0.051(2) 0.050(2) 0.0070(17) -0.003(2) -0.007(2)
C37 0.366(16) 0.080(4) 0.099(5) 0.027(4) -0.013(7) -0.095(7)
C38 0.250(11) 0.093(4) 0.069(4) -0.019(3) 0.011(5) -0.038(6)
C39 0.077(3) 0.058(3) 0.051(2) 0.0079(19) 0.005(2) 0.018(2)
C40 0.037(2) 0.108(4) 0.064(3) 0.033(3) 0.0078(18) 0.018(2)

loop_
_atom_type_symbol
_atom_type_description
_atom_type_scat_dispersion_real
_atom_type_scat_dispersion_imag
_atom_type_scat_source
C C 0.0033 0.0016
;
International Tables for Crystallography
(Vol. C, Tables 4.2.6.8 and 6.1.1.4)
;
H H 0.0000 0.0000
;
International Tables for Crystallography
(Vol. C, Table 6.1.1.4)
;
O O 0.0106 0.0060
;
International Tables for Crystallography
(Vol. C, Tables 4.2.6.8 and 6.1.1.4)
;
P P 0.1023 0.0942
;
International Tables for Crystallography
(Vol. C, Tables 4.2.6.8 and 6.1.1.4)
;
Cr Cr 0.3209 0.6236
;
International Tables for Crystallography
(Vol. C, Tables 4.2.6.8 and 6.1.1.4)
;

loop_
_geom_angle_atom_site_label_1
_geom_angle_atom_site_label_2
_geom_angle_atom_site_label_3
_geom_angle
C40 Cr1 C39 84.6(2)
C40 Cr1 C9 131.52(17)
C39 Cr1 C9 87.48(17)
C40 Cr1 C7 88.06(19)
C39 Cr1 C7 139.06(19)
C9 Cr1 C7 67.93(15)
C40 Cr1 C8 98.94(17)
C39 Cr1 C8 104.34(19)
C9 Cr1 C8 37.88(16)
C7 Cr1 C8 37.45(17)
C40 Cr1 C5 140.5(2)
C39 Cr1 C5 134.22(17)
C9 Cr1 C5 68.44(14)
C7 Cr1 C5 67.34(16)
C8 Cr1 C5 80.38(15)
C40 Cr1 C6 106.0(2)
C39 Cr1 C6 166.83(16)
C9 Cr1 C6 79.67(15)
C7 Cr1 C6 36.75(16)
C8 Cr1 C6 66.90(17)
C5 Cr1 C6 37.14(13)
C40 Cr1 C10 166.98(16)
C39 Cr1 C10 100.64(17)
C9 Cr1 C10 38.04(13)
C7 Cr1 C10 80.15(13)
C8 Cr1 C10 68.29(14)
C5 Cr1 C10 37.89(13)
C6 Cr1 C10 67.32(14)
C40 Cr1 P2 89.92(13)
C39 Cr1 P2 89.16(14)
C9 Cr1 P2 137.77(10)
C7 Cr1 P2 131.13(13)
C8 Cr1 P2 164.42(13)
C5 Cr1 P2 84.63(9)
C6 Cr1 P2 98.40(11)
C10 Cr1 P2 101.97(9)
C10 P1 C31 103.38(17)
C10 P1 C23 102.19(15)
C31 P1 C23 103.10(15)
C17 P2 C3 103.23(15)
C17 P2 C11 101.42(14)
C3 P2 C11 101.25(17)
C17 P2 Cr1 115.85(11)
C3 P2 Cr1 113.14(10)
C11 P2 Cr1 119.65(13)
C2 C1 C5 127.8(3)
C2 C1 H1 116.1
C5 C1 H1 116.1
C1 C2 C4 122.2(4)
C1 C2 C3 123.7(3)
C4 C2 C3 114.1(3)
C2 C3 P2 112.3(2)
C2 C3 H3A 109.1
P2 C3 H3A 109.1
C2 C3 H3B 109.1
P2 C3 H3B 109.1
H3A C3 H3B 107.9
C2 C4 H4A 109.5
C2 C4 H4B 109.5
H4A C4 H4B 109.5
C2 C4 H4C 109.5
H4A C4 H4C 109.5
H4B C4 H4C 109.5
C6 C5 C10 120.0(4)
C6 C5 C1 118.6(3)
C10 C5 C1 121.4(3)
C6 C5 Cr1 72.1(2)
C10 C5 Cr1 72.01(19)
C1 C5 Cr1 131.0(2)
C7 C6 C5 121.0(4)
C7 C6 Cr1 70.6(2)
C5 C6 Cr1 70.7(2)
C7 C6 H6 118.6
C5 C6 H6 118.6
Cr1 C6 H6 118.6
C6 C7 C8 120.7(4)
C6 C7 Cr1 72.6(2)
C8 C7 Cr1 71.3(2)
C6 C7 H7 119.2
C8 C7 H7 119.2
Cr1 C7 H7 119.2
C7 C8 C9 119.3(4)
C7 C8 Cr1 71.3(2)
C9 C8 Cr1 70.2(2)
C7 C8 H8 119.7
C9 C8 H8 119.7
Cr1 C8 H8 119.7
C8 C9 C10 121.0(4)
C8 C9 Cr1 71.9(2)
C10 C9 Cr1 73.02(18)
C8 C9 H9 119.2
C10 C9 H9 119.2
Cr1 C9 H9 119.2
C9 C10 C5 117.8(3)
C9 C10 P1 123.9(3)
C5 C10 P1 118.2(3)
C9 C10 Cr1 68.94(18)
C5 C10 Cr1 70.10(18)
P1 C10 Cr1 134.00(17)
C16 C11 C12 117.8(4)
C16 C11 P2 121.6(3)
C12 C11 P2 120.6(3)
C11 C12 C13 120.1(5)
C11 C12 H12 120.0
C13 C12 H12 120.0
C14 C13 C12 121.4(5)
C14 C13 H13 119.3
C12 C13 H13 119.3
C13 C14 C15 119.3(5)
C13 C14 H14 120.3
C15 C14 H14 120.3
C14 C15 C16 120.0(5)
C14 C15 H15 120.0
C16 C15 H15 120.0
C11 C16 C15 121.3(5)
C11 C16 H16 119.3
C15 C16 H16 119.3
C22 C17 C18 118.4(3)
C22 C17 P2 122.5(3)
C18 C17 P2 118.8(3)
C19 C18 C17 120.5(4)
C19 C18 H18 119.8
C17 C18 H18 119.8
C20 C19 C18 120.3(4)
C20 C19 H19 119.8
C18 C19 H19 119.8
C21 C20 C19 119.6(3)
C21 C20 H20 120.2
C19 C20 H20 120.2
C20 C21 C22 120.0(4)
C20 C21 H21 120.0
C22 C21 H21 120.0
C17 C22 C21 121.2(4)
C17 C22 H22 119.4
C21 C22 H22 119.4
C24 C23 C28 118.6(3)
C24 C23 P1 114.7(2)
C28 C23 P1 126.7(2)
C25 C24 C23 121.5(3)
C25 C24 H24 119.3
C23 C24 H24 119.3
C26 C25 C24 118.6(3)
C26 C25 C29 121.9(3)
C24 C25 C29 119.6(3)
C25 C26 C27 121.8(3)
C25 C26 H26 119.1
C27 C26 H26 119.1
C28 C27 C26 118.6(3)
C28 C27 C30 121.2(3)
C26 C27 C30 120.2(3)
C27 C28 C23 120.9(3)
C27 C28 H28 119.6
C23 C28 H28 119.6
C25 C29 H29A 109.5
C25 C29 H29B 109.5
H29A C29 H29B 109.5
C25 C29 H29C 109.5
H29A C29 H29C 109.5
H29B C29 H29C 109.5
C27 C30 H30A 109.5
C27 C30 H30B 109.5
H30A C30 H30B 109.5
C27 C30 H30C 109.5
H30A C30 H30C 109.5
H30B C30 H30C 109.5
C36 C31 C32 118.7(4)
C36 C31 P1 126.7(3)
C32 C31 P1 114.5(3)
C33 C32 C31 121.4(4)
C33 C32 H32 119.3
C31 C32 H32 119.3
C32 C33 C34 118.0(4)
C32 C33 C37 120.4(5)
C34 C33 C37 121.6(5)
C35 C34 C33 122.2(5)
C35 C34 H34 118.9
C33 C34 H34 118.9
C34 C35 C36 118.4(4)
C34 C35 C38 121.3(5)
C36 C35 C38 120.3(5)
C35 C36 C31 121.2(4)
C35 C36 H36 119.4
C31 C36 H36 119.4
C33 C37 H37A 109.5
C33 C37 H37B 109.5
H37A C37 H37B 109.5
C33 C37 H37C 109.5
H37A C37 H37C 109.5
H37B C37 H37C 109.5
C35 C38 H38A 109.5
C35 C38 H38B 109.5
H38A C38 H38B 109.5
C35 C38 H38C 109.5
H38A C38 H38C 109.5
H38B C38 H38C 109.5
O1 C39 Cr1 175.4(5)
O2 C40 Cr1 178.7(6)

loop_
_geom_bond_atom_site_label_1
_geom_bond_atom_site_label_2
_geom_bond_distance
Cr1 C40 1.826(4)
Cr1 C39 1.841(5)
Cr1 C9 2.166(3)
Cr1 C7 2.188(4)
Cr1 C8 2.188(3)
Cr1 C5 2.195(4)
Cr1 C6 2.213(4)
Cr1 C10 2.220(3)
Cr1 P2 2.2826(9)
P1 C10 1.826(3)
P1 C31 1.827(4)
P1 C23 1.840(3)
P2 C17 1.831(3)
P2 C3 1.842(3)
P2 C11 1.845(4)
O1 C39 1.155(6)
O2 C40 1.156(5)
C1 C2 1.325(5)
C1 C5 1.485(5)
C1 H1 0.9300
C2 C4 1.499(6)
C2 C3 1.505(5)
C3 H3A 0.9700
C3 H3B 0.9700
C4 H4A 0.9600
C4 H4B 0.9600
C4 H4C 0.9600
C5 C6 1.404(5)
C5 C10 1.433(5)
C6 C7 1.387(6)
C6 H6 0.9800
C7 C8 1.405(6)
C7 H7 0.9800
C8 C9 1.413(6)
C8 H8 0.9800
C9 C10 1.430(5)
C9 H9 0.9800
C11 C16 1.370(6)
C11 C12 1.386(6)
C12 C13 1.394(6)
C12 H12 0.9300
C13 C14 1.335(8)
C13 H13 0.9300
C14 C15 1.376(8)
C14 H14 0.9300
C15 C16 1.384(6)
C15 H15 0.9300
C16 H16 0.9300
C17 C22 1.377(5)
C17 C18 1.389(5)
C18 C19 1.387(5)
C18 H18 0.9300
C19 C20 1.377(6)
C19 H19 0.9300
C20 C21 1.373(6)
C20 H20 0.9300
C21 C22 1.388(5)
C21 H21 0.9300
C22 H22 0.9300
C23 C24 1.390(5)
C23 C28 1.392(4)
C24 C25 1.388(5)
C24 H24 0.9300
C25 C26 1.371(5)
C25 C29 1.515(5)
C26 C27 1.394(5)
C26 H26 0.9300
C27 C28 1.388(5)
C27 C30 1.512(5)
C28 H28 0.9300
C29 H29A 0.9600
C29 H29B 0.9600
C29 H29C 0.9600
C30 H30A 0.9600
C30 H30B 0.9600
C30 H30C 0.9600
C31 C36 1.386(5)
C31 C32 1.393(5)
C32 C33 1.380(7)
C32 H32 0.9300
C33 C34 1.391(8)
C33 C37 1.522(7)
C34 C35 1.378(7)
C34 H34 0.9300
C35 C36 1.385(6)
C35 C38 1.530(7)
C36 H36 0.9300
C37 H37A 0.9600
C37 H37B 0.9600
C37 H37C 0.9600
C38 H38A 0.9600
C38 H38B 0.9600
C38 H38C 0.9600

loop_
_geom_torsion_atom_site_label_1
_geom_torsion_atom_site_label_2
_geom_torsion_atom_site_label_3
_geom_torsion_atom_site_label_4
_geom_torsion
C5 C1 C2 C4 179.3(4)
C5 C1 C2 C3 1.4(6)
C1 C2 C3 P2 -43.9(4)
C4 C2 C3 P2 138.1(3)
C17 P2 C3 C2 -171.8(2)
C11 P2 C3 C2 -67.1(3)
Cr1 P2 C3 C2 62.2(3)
C2 C1 C5 C6 111.8(4)
C2 C1 C5 C10 -71.7(5)
C2 C1 C5 Cr1 21.2(6)
C10 C5 C6 C7 4.2(5)
C1 C5 C6 C7 -179.2(3)
Cr1 C5 C6 C7 -51.7(3)
C10 C5 C6 Cr1 55.9(3)
C1 C5 C6 Cr1 -127.6(3)
C5 C6 C7 C8 -3.1(6)
Cr1 C6 C7 C8 -54.8(3)
C5 C6 C7 Cr1 51.7(3)
C6 C7 C8 C9 2.4(6)
Cr1 C7 C8 C9 -53.1(3)
C6 C7 C8 Cr1 55.4(3)
C7 C8 C9 C10 -2.8(5)
Cr1 C8 C9 C10 -56.4(3)
C7 C8 C9 Cr1 53.6(3)
C8 C9 C10 C5 3.8(5)
Cr1 C9 C10 C5 -52.0(3)
C8 C9 C10 P1 -174.5(3)
Cr1 C9 C10 P1 129.6(2)
C8 C9 C10 Cr1 55.8(3)
C6 C5 C10 C9 -4.5(4)
C1 C5 C10 C9 179.1(3)
Cr1 C5 C10 C9 51.4(3)
C6 C5 C10 P1 174.0(3)
C1 C5 C10 P1 -2.5(4)
Cr1 C5 C10 P1 -130.1(2)
C6 C5 C10 Cr1 -55.9(3)
C1 C5 C10 Cr1 127.6(3)
C31 P1 C10 C9 -24.8(3)
C23 P1 C10 C9 82.0(3)
C31 P1 C10 C5 156.8(2)
C23 P1 C10 C5 -96.3(2)
C31 P1 C10 Cr1 67.9(3)
C23 P1 C10 Cr1 174.7(2)
C17 P2 C11 C16 56.1(4)
C3 P2 C11 C16 -50.0(4)
Cr1 P2 C11 C16 -175.1(3)
C17 P2 C11 C12 -123.5(3)
C3 P2 C11 C12 130.3(3)
Cr1 P2 C11 C12 5.3(4)
C16 C11 C12 C13 1.2(6)
P2 C11 C12 C13 -179.1(4)
C11 C12 C13 C14 -0.5(8)
C12 C13 C14 C15 0.0(8)
C13 C14 C15 C16 -0.2(8)
C12 C11 C16 C15 -1.4(7)
P2 C11 C16 C15 178.9(4)
C14 C15 C16 C11 0.9(8)
C3 P2 C17 C22 -24.7(3)
C11 P2 C17 C22 -129.3(3)
Cr1 P2 C17 C22 99.5(3)
C3 P2 C17 C18 161.5(3)
C11 P2 C17 C18 56.9(3)
Cr1 P2 C17 C18 -74.3(3)
C22 C17 C18 C19 0.3(5)
P2 C17 C18 C19 174.3(3)
C17 C18 C19 C20 -0.5(6)
C18 C19 C20 C21 0.6(6)
C19 C20 C21 C22 -0.5(6)
C18 C17 C22 C21 -0.2(5)
P2 C17 C22 C21 -174.1(3)
C20 C21 C22 C17 0.3(6)
C10 P1 C23 C24 153.1(3)
C31 P1 C23 C24 -99.9(3)
C10 P1 C23 C28 -27.6(3)
C31 P1 C23 C28 79.5(3)
C28 C23 C24 C25 -0.8(5)
P1 C23 C24 C25 178.6(3)
C23 C24 C25 C26 1.0(5)
C23 C24 C25 C29 -177.9(3)
C24 C25 C26 C27 -0.4(5)
C29 C25 C26 C27 178.6(4)
C25 C26 C27 C28 -0.5(5)
C25 C26 C27 C30 178.9(4)
C26 C27 C28 C23 0.7(5)
C30 C27 C28 C23 -178.7(4)
C24 C23 C28 C27 0.0(5)
P1 C23 C28 C27 -179.4(3)
C10 P1 C31 C36 92.7(4)
C23 P1 C31 C36 -13.5(4)
C10 P1 C31 C32 -91.7(4)
C23 P1 C31 C32 162.2(4)
C36 C31 C32 C33 -3.5(8)
P1 C31 C32 C33 -179.5(5)
C31 C32 C33 C34 2.7(11)
C31 C32 C33 C37 -176.9(8)
C32 C33 C34 C35 -0.2(12)
C37 C33 C34 C35 179.4(8)
C33 C34 C35 C36 -1.3(12)
C33 C34 C35 C38 177.3(8)
C34 C35 C36 C31 0.5(9)
C38 C35 C36 C31 -178.2(6)
C32 C31 C36 C35 1.9(8)
P1 C31 C36 C35 177.4(4)
